data_7063461
loop_
_publ_author_name
'Cherkasova, Anna V.'
'Martyanov, Konstantin A.'
'Rychagova, Elena A.'
'Kozhanov, Konstantin A.'
'Cherkasov, Anton V.'
'Kuropatov, Viacheslav A.'

_publ_section_title
;
 A family of dioxyarylene linked di-o-quinones. Structural dependence on
 the topology of the linker: a comparative study
;
_journal_issue 42
_journal_name_full 'New Journal of Chemistry'
_journal_page_first 18075
_journal_page_last 18087
_journal_paper_doi 10.1039/D4NJ03965C
_journal_volume 48
_journal_year 2024
_chemical_formula_moiety 'C42 H58 O6'
_chemical_formula_sum 'C42 H58 O6'
_chemical_formula_weight 658.88
_space_group_crystal_system monoclinic
_space_group_IT_number 14
_space_group_name_Hall '-P 2yn'
_space_group_name_H-M_alt 'P 1 21/n 1'
_atom_sites_solution_hydrogens geom
_atom_sites_solution_primary dual
_atom_sites_solution_secondary difmap
_audit_creation_method SHELXL-2019/3
_audit_update_record
;
2024-06-24 deposited with the CCDC.	2024-09-24 downloaded from the CCDC.
;
_cell_angle_alpha 90
_cell_angle_beta 90.899(3)
_cell_angle_gamma 90
_cell_formula_units_Z 4
_cell_length_a 11.3903(4)
_cell_length_b 15.3731(5)
_cell_length_c 24.4921(9)
_cell_measurement_reflns_used 12659
_cell_measurement_temperature 100(2)
_cell_measurement_theta_max 31.65
_cell_measurement_theta_min 2.06
_cell_volume 4288.1(3)
_computing_cell_refinement 'CAP 40.67a'
_computing_data_collection 'CAP 40.67a'
_computing_data_reduction 'CAP 40.67a'
_computing_structure_refinement 'SHELXL 2019/2'
_computing_structure_solution 'SHELXT 2018/2'
_diffrn_ambient_temperature 100(2)
_diffrn_measured_fraction_theta_full 0.994
_diffrn_measured_fraction_theta_max 0.996
_diffrn_measurement_device_type 'Rigaku OD Xcalibur E'
_diffrn_measurement_method '\w scans'
_diffrn_radiation_type MoK\a
_diffrn_radiation_wavelength 0.71073
_diffrn_reflns_av_R_equivalents 0.1073
_diffrn_reflns_av_unetI/netI 0.1285
_diffrn_reflns_Laue_measured_fraction_full 0.994
_diffrn_reflns_Laue_measured_fraction_max 0.996
_diffrn_reflns_limit_h_max 15
_diffrn_reflns_limit_h_min -15
_diffrn_reflns_limit_k_max 20
_diffrn_reflns_limit_k_min -20
_diffrn_reflns_limit_l_max 33
_diffrn_reflns_limit_l_min -33
_diffrn_reflns_number 19340
_diffrn_reflns_point_group_measured_fraction_full 0.994
_diffrn_reflns_point_group_measured_fraction_max 0.996
_diffrn_reflns_theta_full 25.242
_diffrn_reflns_theta_max 28.700
_diffrn_reflns_theta_min 2.366
_diffrn_source 'fine-focus sealed tube'
_exptl_absorpt_coefficient_mu 0.067
_exptl_absorpt_correction_T_max 0.977
_exptl_absorpt_correction_T_min 0.977
_exptl_absorpt_correction_type sphere
_exptl_absorpt_process_details 'CAP 40.67a'
_exptl_crystal_colour brown
_exptl_crystal_density_diffrn 1.021
_exptl_crystal_description plate
_exptl_crystal_F_000 1432
_exptl_crystal_size_max 0.700
_exptl_crystal_size_mid 0.450
_exptl_crystal_size_min 0.200
_exptl_crystal_size_rad 0.23
_refine_diff_density_max 0.225
_refine_diff_density_min -0.265
_refine_diff_density_rms 0.050
_refine_ls_extinction_method none
_refine_ls_goodness_of_fit_ref 1.006
_refine_ls_hydrogen_treatment constr
_refine_ls_matrix_type full
_refine_ls_number_parameters 452
_refine_ls_number_reflns 19340
_refine_ls_number_restraints 402
_refine_ls_restrained_S_all 0.996
_refine_ls_R_factor_all 0.1206
_refine_ls_R_factor_gt 0.0547
_refine_ls_shift/su_max 0.001
_refine_ls_shift/su_mean 0.000
_refine_ls_structure_factor_coef Fsqd
_refine_ls_weighting_details 'w=1/[\s^2^(Fo^2^)+(0.0470P)^2^] where P=(Fo^2^+2Fc^2^)/3'
_refine_ls_weighting_scheme calc
_refine_ls_wR_factor_gt 0.1089
_refine_ls_wR_factor_ref 0.1160
_reflns_Friedel_coverage 0.000
_reflns_number_gt 9341
_reflns_number_total 19340
_reflns_threshold_expression 'I > 2\s(I)'
_cod_data_source_file d4nj03965c2.cif
_cod_data_source_block di-moose
_cod_depositor_comments 'Adding full bibliography for 7063461--7063463.cif.'
_cod_original_sg_symbol_H-M 'P 21/n'
_cod_database_code 7063461
_shelx_shelxl_version_number 2019/3
_shelx_space_group_comment
;
The symmetry employed for this shelxl refinement is uniquely defined
by the following loop, which should always be used as a source of
symmetry information in preference to the above space-group names.
They are only intended as comments.
;
_shelx_estimated_absorpt_t_min 0.955
_shelx_estimated_absorpt_t_max 0.987

loop_
_space_group_symop_operation_xyz
'x, y, z'
'-x+1/2, y+1/2, -z+1/2'
'-x, -y, -z'
'x-1/2, -y-1/2, z-1/2'

loop_
_atom_site_label
_atom_site_type_symbol
_atom_site_fract_x
_atom_site_fract_y
_atom_site_fract_z
_atom_site_U_iso_or_equiv
_atom_site_adp_type
_atom_site_occupancy
_atom_site_site_symmetry_order
_atom_site_calc_flag
_atom_site_refinement_flags_posn
_atom_site_refinement_flags_adp
_atom_site_refinement_flags_occupancy
_atom_site_disorder_assembly
_atom_site_disorder_group
O1 O 0.69650(13) 0.76604(9) 0.16773(6) 0.0507(4) Uani 1 1 d . . . . .
O2 O 0.69545(11) 0.88886(9) 0.24260(5) 0.0411(4) Uani 1 1 d . . . . .
O3 O 0.30541(10) 0.81157(7) 0.28631(4) 0.0253(3) Uani 1 1 d . . . . .
O4 O 0.39122(10) 0.56378(7) 0.39779(4) 0.0234(3) Uani 1 1 d . . . . .
O5 O 0.78497(12) 0.63924(8) 0.44121(5) 0.0399(4) Uani 1 1 d . . . . .
O6 O 0.70772(13) 0.74489(10) 0.51756(6) 0.0685(5) Uani 1 1 d . . . . .
C1 C 0.60679(18) 0.77345(12) 0.19402(8) 0.0340(5) Uani 1 1 d . . . . .
C2 C 0.60592(17) 0.84528(12) 0.23879(7) 0.0297(5) Uani 1 1 d . . . . .
C3 C 0.50274(16) 0.85836(12) 0.27381(7) 0.0262(4) Uani 1 1 d . . . . .
C4 C 0.41270(16) 0.80394(11) 0.26124(7) 0.0246(4) Uani 1 1 d . . . . .
C5 C 0.41301(16) 0.73625(11) 0.21916(7) 0.0282(5) Uani 1 1 d . . . . .
H5A H 0.344198 0.701739 0.215272 0.034 Uiso 1 1 calc R U . . .
C6 C 0.50174(17) 0.71876(12) 0.18569(7) 0.0303(5) Uani 1 1 d . . . . .
C7 C 0.50986(17) 0.92744(12) 0.31838(7) 0.0325(5) Uani 1 1 d . . . . .
C8 C 0.5287(2) 1.01727(12) 0.29213(8) 0.0469(6) Uani 1 1 d . . . . .
H8A H 0.462025 1.030837 0.267801 0.070 Uiso 1 1 calc R U . . .
H8B H 0.601128 1.016562 0.271096 0.070 Uiso 1 1 calc R U . . .
H8C H 0.534772 1.061594 0.320795 0.070 Uiso 1 1 calc R U . . .
C9 C 0.61391(18) 0.90669(15) 0.35720(8) 0.0531(6) Uani 1 1 d . . . . .
H9A H 0.687027 0.907042 0.336630 0.080 Uiso 1 1 calc R U . . .
H9B H 0.602559 0.849161 0.373521 0.080 Uiso 1 1 calc R U . . .
H9C H 0.618327 0.950674 0.386118 0.080 Uiso 1 1 calc R U . . .
C10 C 0.39991(18) 0.93390(13) 0.35399(8) 0.0450(6) Uani 1 1 d . . . . .
H10A H 0.331823 0.949249 0.330998 0.068 Uiso 1 1 calc R U . . .
H10B H 0.412066 0.978785 0.381917 0.068 Uiso 1 1 calc R U . . .
H10C H 0.385891 0.877764 0.371692 0.068 Uiso 1 1 calc R U . . .
C11 C 0.49759(18) 0.64923(13) 0.14111(8) 0.0399(5) Uani 1 1 d . . . . .
C12 C 0.59757(19) 0.58330(13) 0.15097(9) 0.0524(6) Uani 1 1 d . . . . .
H12A H 0.673406 0.612991 0.148303 0.079 Uiso 1 1 calc R U . . .
H12B H 0.592545 0.537149 0.123434 0.079 Uiso 1 1 calc R U . . .
H12C H 0.590368 0.557840 0.187448 0.079 Uiso 1 1 calc R U . . .
C13 C 0.3808(2) 0.59987(14) 0.14161(9) 0.0580(7) Uani 1 1 d . . . . .
H13A H 0.316135 0.640482 0.134257 0.087 Uiso 1 1 calc R U . . .
H13B H 0.370438 0.572913 0.177467 0.087 Uiso 1 1 calc R U . . .
H13C H 0.381087 0.554649 0.113409 0.087 Uiso 1 1 calc R U . . .
C14 C 0.5108(2) 0.69337(15) 0.08505(8) 0.0557(7) Uani 1 1 d . . . . .
H14A H 0.444610 0.732914 0.078495 0.083 Uiso 1 1 calc R U . . .
H14B H 0.511854 0.648892 0.056395 0.083 Uiso 1 1 calc R U . . .
H14C H 0.584420 0.726360 0.084610 0.083 Uiso 1 1 calc R U . . .
C15 C 0.26416(15) 0.73703(11) 0.31278(7) 0.0224(4) Uani 1 1 d . . . . .
C16 C 0.34451(15) 0.68590(11) 0.34123(6) 0.0218(4) Uani 1 1 d . . . . .
H16A H 0.425370 0.701079 0.341658 0.026 Uiso 1 1 calc R U . . .
C17 C 0.30735(15) 0.61298(11) 0.36894(6) 0.0207(4) Uani 1 1 d . . . . .
C18 C 0.19049(15) 0.58625(11) 0.36812(6) 0.0210(4) Uani 1 1 d . . . . .
C19 C 0.11354(15) 0.64177(11) 0.33976(6) 0.0231(4) Uani 1 1 d . . . . .
H19A H 0.032778 0.626319 0.339203 0.028 Uiso 1 1 calc R U . . .
C20 C 0.14444(15) 0.71779(11) 0.31219(6) 0.0215(4) Uani 1 1 d . . . . .
C21 C 0.14949(15) 0.50267(12) 0.39641(7) 0.0269(4) Uani 1 1 d . . . . .
C22 C 0.21518(17) 0.42376(12) 0.37311(8) 0.0382(5) Uani 1 1 d . . . . .
H22A H 0.187164 0.370471 0.390578 0.057 Uiso 1 1 calc R U . . .
H22B H 0.299601 0.430345 0.380287 0.057 Uiso 1 1 calc R U . . .
H22C H 0.200599 0.420247 0.333630 0.057 Uiso 1 1 calc R U . . .
C23 C 0.17054(18) 0.50909(13) 0.45808(7) 0.0413(6) Uani 1 1 d . . . . .
H23A H 0.140725 0.456535 0.475767 0.062 Uiso 1 1 calc R U . . .
H23B H 0.129495 0.560157 0.472254 0.062 Uiso 1 1 calc R U . . .
H23C H 0.254901 0.514705 0.465760 0.062 Uiso 1 1 calc R U . . .
C24 C 0.01798(16) 0.48676(13) 0.38662(8) 0.0389(5) Uani 1 1 d . . . . .
H24A H -0.004553 0.431637 0.403604 0.058 Uiso 1 1 calc R U . . .
H24B H 0.001397 0.484077 0.347271 0.058 Uiso 1 1 calc R U . . .
H24C H -0.026981 0.534396 0.402721 0.058 Uiso 1 1 calc R U . . .
C25 C 0.05377(16) 0.77545(11) 0.28259(7) 0.0257(4) Uani 1 1 d . . . . .
C26 C 0.05814(17) 0.86864(12) 0.30540(7) 0.0356(5) Uani 1 1 d . . . . .
H26A H 0.043678 0.867362 0.344731 0.053 Uiso 1 1 calc R U . . .
H26B H -0.002192 0.904087 0.287098 0.053 Uiso 1 1 calc R U . . .
H26C H 0.135701 0.893844 0.298905 0.053 Uiso 1 1 calc R U . . .
C27 C -0.07134(16) 0.74161(12) 0.28988(8) 0.0378(5) Uani 1 1 d . . . . .
H27A H -0.090032 0.741059 0.328801 0.057 Uiso 1 1 calc R U . . .
H27B H -0.077409 0.682437 0.275218 0.057 Uiso 1 1 calc R U . . .
H27C H -0.126710 0.779647 0.270294 0.057 Uiso 1 1 calc R U . . .
C28 C 0.07832(17) 0.77558(12) 0.22120(7) 0.0338(5) Uani 1 1 d . . . . .
H28A H 0.153153 0.804950 0.214655 0.051 Uiso 1 1 calc R U . . .
H28B H 0.015002 0.806370 0.201741 0.051 Uiso 1 1 calc R U . . .
H28C H 0.082475 0.715516 0.207973 0.051 Uiso 1 1 calc R U . . .
C29 C 0.48172(16) 0.61114(11) 0.42221(7) 0.0220(4) Uani 1 1 d . . . . .
C30 C 0.59457(15) 0.59414(11) 0.41076(7) 0.0233(4) Uani 1 1 d . . . . .
C31 C 0.67889(17) 0.64501(12) 0.44495(7) 0.0283(5) Uani 1 1 d . . . . .
C32 C 0.63368(19) 0.71091(13) 0.48819(8) 0.0366(5) Uani 1 1 d . . . . .
C33 C 0.50695(17) 0.72697(12) 0.49271(7) 0.0289(5) Uani 1 1 d . . . . .
C34 C 0.43921(16) 0.67633(11) 0.46046(7) 0.0255(4) Uani 1 1 d . . . . .
H34A H 0.356611 0.683585 0.462749 0.031 Uiso 1 1 calc R U . . .
C35 C 0.64293(15) 0.53020(12) 0.36892(7) 0.0278(4) Uani 1 1 d . . . . .
C36 C 0.54948(17) 0.48674(14) 0.33199(8) 0.0447(6) Uani 1 1 d . . . . .
H36A H 0.495059 0.453504 0.354515 0.067 Uiso 1 1 calc R U . . .
H36B H 0.587885 0.447491 0.306284 0.067 Uiso 1 1 calc R U . . .
H36C H 0.505971 0.531538 0.311646 0.067 Uiso 1 1 calc R U . . .
C37 C 0.72508(17) 0.57933(12) 0.33021(7) 0.0383(5) Uani 1 1 d . . . . .
H37A H 0.681090 0.625558 0.311431 0.057 Uiso 1 1 calc R U . . .
H37B H 0.756290 0.538737 0.303211 0.057 Uiso 1 1 calc R U . . .
H37C H 0.790132 0.604955 0.351357 0.057 Uiso 1 1 calc R U . . .
C38 C 0.70969(17) 0.45751(12) 0.39914(8) 0.0375(5) Uani 1 1 d . . . . .
H38A H 0.655932 0.426695 0.423278 0.056 Uiso 1 1 calc R U . . .
H38B H 0.774046 0.482846 0.420881 0.056 Uiso 1 1 calc R U . . .
H38C H 0.741704 0.416600 0.372538 0.056 Uiso 1 1 calc R U . . .
C39 C 0.4606(2) 0.79542(12) 0.53168(7) 0.0375(5) Uani 1 1 d . . . . .
C40 C 0.5122(2) 0.88462(13) 0.51752(8) 0.0535(7) Uani 1 1 d . . . . .
H40A H 0.489922 0.899984 0.479934 0.080 Uiso 1 1 calc R U . . .
H40B H 0.597966 0.882352 0.521006 0.080 Uiso 1 1 calc R U . . .
H40C H 0.481643 0.928536 0.542590 0.080 Uiso 1 1 calc R U . . .
C41 C 0.4930(2) 0.77098(14) 0.59037(8) 0.0595(7) Uani 1 1 d . . . . .
H41A H 0.578677 0.770072 0.594786 0.089 Uiso 1 1 calc R U . . .
H41B H 0.461352 0.713277 0.598641 0.089 Uiso 1 1 calc R U . . .
H41C H 0.459865 0.813892 0.615380 0.089 Uiso 1 1 calc R U . . .
C42 C 0.3268(2) 0.80147(15) 0.52720(9) 0.0612(7) Uani 1 1 d . . . . .
H42A H 0.303738 0.816608 0.489672 0.092 Uiso 1 1 calc R U . . .
H42B H 0.298640 0.846393 0.552199 0.092 Uiso 1 1 calc R U . . .
H42C H 0.292153 0.745291 0.536879 0.092 Uiso 1 1 calc R U . . .

loop_
_atom_site_aniso_label
_atom_site_aniso_U_11
_atom_site_aniso_U_22
_atom_site_aniso_U_33
_atom_site_aniso_U_23
_atom_site_aniso_U_13
_atom_site_aniso_U_12
O1 0.0438(10) 0.0391(9) 0.0700(11) -0.0066(8) 0.0281(8) -0.0065(7)
O2 0.0305(9) 0.0399(9) 0.0530(9) 0.0017(7) 0.0060(7) -0.0085(7)
O3 0.0246(7) 0.0215(7) 0.0298(7) 0.0048(6) 0.0033(5) -0.0009(6)
O4 0.0182(7) 0.0220(7) 0.0296(7) 0.0009(5) -0.0061(5) 0.0001(6)
O5 0.0248(8) 0.0386(9) 0.0559(9) 0.0006(7) -0.0093(6) -0.0043(7)
O6 0.0524(11) 0.0733(13) 0.0790(12) -0.0386(9) -0.0247(9) -0.0050(9)
C1 0.0346(13) 0.0257(12) 0.0419(13) 0.0084(10) 0.0091(10) 0.0016(10)
C2 0.0264(12) 0.0257(11) 0.0372(12) 0.0096(9) 0.0012(9) 0.0001(9)
C3 0.0265(11) 0.0232(11) 0.0289(11) 0.0070(8) 0.0022(8) -0.0009(9)
C4 0.0248(11) 0.0227(11) 0.0262(11) 0.0080(8) 0.0036(8) 0.0036(9)
C5 0.0304(12) 0.0218(11) 0.0324(11) 0.0024(9) 0.0012(9) -0.0056(9)
C6 0.0362(13) 0.0222(11) 0.0326(12) 0.0036(9) 0.0069(9) -0.0009(9)
C7 0.0331(12) 0.0315(12) 0.0330(11) -0.0023(9) 0.0015(9) -0.0069(10)
C8 0.0656(17) 0.0273(13) 0.0479(14) -0.0063(10) 0.0059(11) -0.0085(11)
C9 0.0490(15) 0.0664(17) 0.0437(14) -0.0060(12) -0.0102(11) -0.0020(13)
C10 0.0454(14) 0.0480(14) 0.0419(13) -0.0171(10) 0.0056(10) -0.0084(11)
C11 0.0467(14) 0.0296(12) 0.0439(13) -0.0063(10) 0.0143(10) -0.0010(10)
C12 0.0581(16) 0.0295(13) 0.0702(16) -0.0080(11) 0.0198(12) 0.0027(11)
C13 0.0592(17) 0.0476(15) 0.0676(17) -0.0302(12) 0.0121(13) -0.0134(13)
C14 0.0721(18) 0.0539(16) 0.0413(14) -0.0099(12) 0.0116(12) 0.0031(13)
C15 0.0247(11) 0.0194(10) 0.0232(10) 0.0022(8) 0.0014(8) 0.0004(8)
C16 0.0156(10) 0.0244(10) 0.0255(10) -0.0017(8) -0.0015(7) -0.0005(8)
C17 0.0192(10) 0.0210(10) 0.0219(10) -0.0006(8) -0.0035(8) 0.0030(8)
C18 0.0182(10) 0.0208(10) 0.0241(10) -0.0009(8) 0.0001(7) -0.0008(8)
C19 0.0152(10) 0.0258(11) 0.0282(10) 0.0005(8) -0.0022(8) -0.0015(8)
C20 0.0217(11) 0.0217(10) 0.0211(10) -0.0020(8) -0.0023(8) 0.0012(8)
C21 0.0188(11) 0.0275(11) 0.0342(11) 0.0094(9) -0.0016(8) -0.0017(9)
C22 0.0294(12) 0.0243(11) 0.0607(14) 0.0031(10) -0.0020(10) -0.0029(9)
C23 0.0366(13) 0.0490(14) 0.0383(13) 0.0176(10) -0.0001(10) -0.0048(11)
C24 0.0246(12) 0.0345(13) 0.0575(14) 0.0170(10) -0.0023(10) -0.0073(10)
C25 0.0250(11) 0.0200(10) 0.0320(11) 0.0036(8) -0.0050(8) 0.0015(9)
C26 0.0339(12) 0.0269(12) 0.0457(13) 0.0003(9) -0.0062(9) 0.0096(9)
C27 0.0259(12) 0.0349(13) 0.0525(14) 0.0093(10) -0.0063(9) 0.0076(10)
C28 0.0400(13) 0.0264(11) 0.0346(11) 0.0063(9) -0.0127(9) 0.0022(10)
C29 0.0236(11) 0.0185(10) 0.0237(10) 0.0012(8) -0.0082(8) -0.0011(8)
C30 0.0198(11) 0.0204(10) 0.0297(10) 0.0014(8) -0.0052(8) -0.0018(8)
C31 0.0252(12) 0.0239(11) 0.0356(12) 0.0042(9) -0.0092(9) -0.0023(9)
C32 0.0433(14) 0.0298(12) 0.0362(12) -0.0053(9) -0.0133(10) -0.0079(10)
C33 0.0387(13) 0.0217(11) 0.0263(11) 0.0022(8) -0.0042(9) -0.0001(9)
C34 0.0263(11) 0.0236(11) 0.0267(10) 0.0012(8) 0.0013(8) 0.0041(9)
C35 0.0182(11) 0.0270(11) 0.0381(12) -0.0076(9) 0.0009(8) -0.0009(9)
C36 0.0316(13) 0.0520(15) 0.0505(14) -0.0297(11) 0.0024(10) 0.0017(11)
C37 0.0352(13) 0.0355(13) 0.0442(13) 0.0016(10) 0.0062(10) 0.0028(10)
C38 0.0300(13) 0.0279(12) 0.0548(14) 0.0003(10) 0.0090(10) 0.0036(10)
C39 0.0594(16) 0.0259(12) 0.0273(12) -0.0054(9) 0.0010(10) 0.0039(11)
C40 0.095(2) 0.0242(12) 0.0419(13) -0.0054(10) 0.0056(12) -0.0043(12)
C41 0.113(2) 0.0365(14) 0.0290(12) -0.0053(10) -0.0018(13) -0.0029(14)
C42 0.0697(19) 0.0553(16) 0.0592(16) -0.0254(13) 0.0141(13) 0.0144(14)

loop_
_atom_type_symbol
_atom_type_description
_atom_type_scat_dispersion_real
_atom_type_scat_dispersion_imag
_atom_type_scat_source
C C 0.0033 0.0016 'International Tables Vol C Tables 4.2.6.8 and 6.1.1.4'
H H 0.0000 0.0000 'International Tables Vol C Tables 4.2.6.8 and 6.1.1.4'
O O 0.0106 0.0060 'International Tables Vol C Tables 4.2.6.8 and 6.1.1.4'

loop_
_geom_angle_atom_site_label_1
_geom_angle_atom_site_label_2
_geom_angle_atom_site_label_3
_geom_angle
_geom_angle_site_symmetry_1
_geom_angle_site_symmetry_3
_geom_angle_publ_flag
C4 O3 C15 116.21(13) . . ?
C29 O4 C17 115.44(13) . . ?
O1 C1 C6 123.90(18) . . ?
O1 C1 C2 116.88(18) . . ?
C6 C1 C2 119.22(17) . . ?
O2 C2 C3 123.40(18) . . ?
O2 C2 C1 115.35(17) . . ?
C3 C2 C1 121.25(17) . . ?
C4 C3 C2 112.93(16) . . ?
C4 C3 C7 128.64(17) . . ?
C2 C3 C7 118.43(16) . . ?
C3 C4 O3 121.22(16) . . ?
C3 C4 C5 126.04(17) . . ?
O3 C4 C5 112.64(15) . . ?
C6 C5 C4 125.72(17) . . ?
C6 C5 H5A 117.1 . . ?
C4 C5 H5A 117.1 . . ?
C5 C6 C1 114.82(17) . . ?
C5 C6 C11 124.25(18) . . ?
C1 C6 C11 120.92(16) . . ?
C3 C7 C8 109.40(15) . . ?
C3 C7 C10 114.57(16) . . ?
C8 C7 C10 107.35(17) . . ?
C3 C7 C9 109.23(16) . . ?
C8 C7 C9 109.43(17) . . ?
C10 C7 C9 106.76(16) . . ?
C7 C8 H8A 109.5 . . ?
C7 C8 H8B 109.5 . . ?
H8A C8 H8B 109.5 . . ?
C7 C8 H8C 109.5 . . ?
H8A C8 H8C 109.5 . . ?
H8B C8 H8C 109.5 . . ?
C7 C9 H9A 109.5 . . ?
C7 C9 H9B 109.5 . . ?
H9A C9 H9B 109.5 . . ?
C7 C9 H9C 109.5 . . ?
H9A C9 H9C 109.5 . . ?
H9B C9 H9C 109.5 . . ?
C7 C10 H10A 109.5 . . ?
C7 C10 H10B 109.5 . . ?
H10A C10 H10B 109.5 . . ?
C7 C10 H10C 109.5 . . ?
H10A C10 H10C 109.5 . . ?
H10B C10 H10C 109.5 . . ?
C6 C11 C13 110.98(16) . . ?
C6 C11 C12 109.49(17) . . ?
C13 C11 C12 108.23(17) . . ?
C6 C11 C14 109.03(16) . . ?
C13 C11 C14 108.80(18) . . ?
C12 C11 C14 110.29(17) . . ?
C11 C12 H12A 109.5 . . ?
C11 C12 H12B 109.5 . . ?
H12A C12 H12B 109.5 . . ?
C11 C12 H12C 109.5 . . ?
H12A C12 H12C 109.5 . . ?
H12B C12 H12C 109.5 . . ?
C11 C13 H13A 109.5 . . ?
C11 C13 H13B 109.5 . . ?
H13A C13 H13B 109.5 . . ?
C11 C13 H13C 109.5 . . ?
H13A C13 H13C 109.5 . . ?
H13B C13 H13C 109.5 . . ?
C11 C14 H14A 109.5 . . ?
C11 C14 H14B 109.5 . . ?
H14A C14 H14B 109.5 . . ?
C11 C14 H14C 109.5 . . ?
H14A C14 H14C 109.5 . . ?
H14B C14 H14C 109.5 . . ?
C16 C15 C20 121.50(16) . . ?
C16 C15 O3 118.22(15) . . ?
C20 C15 O3 120.22(15) . . ?
C17 C16 C15 120.17(16) . . ?
C17 C16 H16A 119.9 . . ?
C15 C16 H16A 119.9 . . ?
C16 C17 C18 122.20(15) . . ?
C16 C17 O4 118.33(15) . . ?
C18 C17 O4 119.46(15) . . ?
C17 C18 C19 114.71(16) . . ?
C17 C18 C21 122.51(15) . . ?
C19 C18 C21 122.78(15) . . ?
C20 C19 C18 126.09(16) . . ?
C20 C19 H19A 117.0 . . ?
C18 C19 H19A 117.0 . . ?
C15 C20 C19 115.20(15) . . ?
C15 C20 C25 122.20(15) . . ?
C19 C20 C25 122.59(15) . . ?
C23 C21 C24 107.61(14) . . ?
C23 C21 C18 110.34(15) . . ?
C24 C21 C18 111.48(14) . . ?
C23 C21 C22 110.33(15) . . ?
C24 C21 C22 107.20(15) . . ?
C18 C21 C22 109.81(14) . . ?
C21 C22 H22A 109.5 . . ?
C21 C22 H22B 109.5 . . ?
H22A C22 H22B 109.5 . . ?
C21 C22 H22C 109.5 . . ?
H22A C22 H22C 109.5 . . ?
H22B C22 H22C 109.5 . . ?
C21 C23 H23A 109.5 . . ?
C21 C23 H23B 109.5 . . ?
H23A C23 H23B 109.5 . . ?
C21 C23 H23C 109.5 . . ?
H23A C23 H23C 109.5 . . ?
H23B C23 H23C 109.5 . . ?
C21 C24 H24A 109.5 . . ?
C21 C24 H24B 109.5 . . ?
H24A C24 H24B 109.5 . . ?
C21 C24 H24C 109.5 . . ?
H24A C24 H24C 109.5 . . ?
H24B C24 H24C 109.5 . . ?
C27 C25 C28 107.41(14) . . ?
C27 C25 C20 111.69(15) . . ?
C28 C25 C20 109.41(14) . . ?
C27 C25 C26 107.41(15) . . ?
C28 C25 C26 110.46(14) . . ?
C20 C25 C26 110.42(14) . . ?
C25 C26 H26A 109.5 . . ?
C25 C26 H26B 109.5 . . ?
H26A C26 H26B 109.5 . . ?
C25 C26 H26C 109.5 . . ?
H26A C26 H26C 109.5 . . ?
H26B C26 H26C 109.5 . . ?
C25 C27 H27A 109.5 . . ?
C25 C27 H27B 109.5 . . ?
H27A C27 H27B 109.5 . . ?
C25 C27 H27C 109.5 . . ?
H27A C27 H27C 109.5 . . ?
H27B C27 H27C 109.5 . . ?
C25 C28 H28A 109.5 . . ?
C25 C28 H28B 109.5 . . ?
H28A C28 H28B 109.5 . . ?
C25 C28 H28C 109.5 . . ?
H28A C28 H28C 109.5 . . ?
H28B C28 H28C 109.5 . . ?
C30 C29 O4 120.87(15) . . ?
C30 C29 C34 126.49(16) . . ?
O4 C29 C34 112.62(15) . . ?
C29 C30 C31 113.04(16) . . ?
C29 C30 C35 128.31(16) . . ?
C31 C30 C35 118.64(16) . . ?
O5 C31 C30 123.57(17) . . ?
O5 C31 C32 115.95(16) . . ?
C30 C31 C32 120.47(17) . . ?
O6 C32 C33 123.72(19) . . ?
O6 C32 C31 116.55(19) . . ?
C33 C32 C31 119.70(16) . . ?
C34 C33 C32 114.44(17) . . ?
C34 C33 C39 124.61(18) . . ?
C32 C33 C39 120.95(17) . . ?
C33 C34 C29 125.58(17) . . ?
C33 C34 H34A 117.2 . . ?
C29 C34 H34A 117.2 . . ?
C30 C35 C38 109.01(15) . . ?
C30 C35 C36 114.84(15) . . ?
C38 C35 C36 107.47(16) . . ?
C30 C35 C37 109.03(15) . . ?
C38 C35 C37 110.64(15) . . ?
C36 C35 C37 105.81(15) . . ?
C35 C36 H36A 109.5 . . ?
C35 C36 H36B 109.5 . . ?
H36A C36 H36B 109.5 . . ?
C35 C36 H36C 109.5 . . ?
H36A C36 H36C 109.5 . . ?
H36B C36 H36C 109.5 . . ?
C35 C37 H37A 109.5 . . ?
C35 C37 H37B 109.5 . . ?
H37A C37 H37B 109.5 . . ?
C35 C37 H37C 109.5 . . ?
H37A C37 H37C 109.5 . . ?
H37B C37 H37C 109.5 . . ?
C35 C38 H38A 109.5 . . ?
C35 C38 H38B 109.5 . . ?
H38A C38 H38B 109.5 . . ?
C35 C38 H38C 109.5 . . ?
H38A C38 H38C 109.5 . . ?
H38B C38 H38C 109.5 . . ?
C33 C39 C41 109.86(16) . . ?
C33 C39 C42 110.64(16) . . ?
C41 C39 C42 107.98(18) . . ?
C33 C39 C40 109.81(17) . . ?
C41 C39 C40 110.20(17) . . ?
C42 C39 C40 108.32(18) . . ?
C39 C40 H40A 109.5 . . ?
C39 C40 H40B 109.5 . . ?
H40A C40 H40B 109.5 . . ?
C39 C40 H40C 109.5 . . ?
H40A C40 H40C 109.5 . . ?
H40B C40 H40C 109.5 . . ?
C39 C41 H41A 109.5 . . ?
C39 C41 H41B 109.5 . . ?
H41A C41 H41B 109.5 . . ?
C39 C41 H41C 109.5 . . ?
H41A C41 H41C 109.5 . . ?
H41B C41 H41C 109.5 . . ?
C39 C42 H42A 109.5 . . ?
C39 C42 H42B 109.5 . . ?
H42A C42 H42B 109.5 . . ?
C39 C42 H42C 109.5 . . ?
H42A C42 H42C 109.5 . . ?
H42B C42 H42C 109.5 . . ?

loop_
_geom_bond_atom_site_label_1
_geom_bond_atom_site_label_2
_geom_bond_distance
_geom_bond_site_symmetry_2
_geom_bond_publ_flag
O1 C1 1.222(2) . ?
O2 C2 1.222(2) . ?
O3 C4 1.3812(19) . ?
O3 C15 1.4013(19) . ?
O4 C29 1.3895(19) . ?
O4 C17 1.4010(19) . ?
O5 C31 1.216(2) . ?
O6 C32 1.218(2) . ?
C1 C6 1.474(3) . ?
C1 C2 1.556(3) . ?
C2 C3 1.480(2) . ?
C3 C4 1.355(2) . ?
C3 C7 1.524(2) . ?
C4 C5 1.465(2) . ?
C5 C6 1.339(2) . ?
C5 H5A 0.9500 . ?
C6 C11 1.528(3) . ?
C7 C8 1.540(2) . ?
C7 C10 1.540(3) . ?
C7 C9 1.541(3) . ?
C8 H8A 0.9800 . ?
C8 H8B 0.9800 . ?
C8 H8C 0.9800 . ?
C9 H9A 0.9800 . ?
C9 H9B 0.9800 . ?
C9 H9C 0.9800 . ?
C10 H10A 0.9800 . ?
C10 H10B 0.9800 . ?
C10 H10C 0.9800 . ?
C11 C13 1.532(3) . ?
C11 C12 1.541(3) . ?
C11 C14 1.541(3) . ?
C12 H12A 0.9800 . ?
C12 H12B 0.9800 . ?
C12 H12C 0.9800 . ?
C13 H13A 0.9800 . ?
C13 H13B 0.9800 . ?
C13 H13C 0.9800 . ?
C14 H14A 0.9800 . ?
C14 H14B 0.9800 . ?
C14 H14C 0.9800 . ?
C15 C16 1.386(2) . ?
C15 C20 1.395(2) . ?
C16 C17 1.380(2) . ?
C16 H16A 0.9500 . ?
C17 C18 1.393(2) . ?
C18 C19 1.400(2) . ?
C18 C21 1.536(2) . ?
C19 C20 1.398(2) . ?
C19 H19A 0.9500 . ?
C20 C25 1.534(2) . ?
C21 C23 1.529(2) . ?
C21 C24 1.533(2) . ?
C21 C22 1.540(2) . ?
C22 H22A 0.9800 . ?
C22 H22B 0.9800 . ?
C22 H22C 0.9800 . ?
C23 H23A 0.9800 . ?
C23 H23B 0.9800 . ?
C23 H23C 0.9800 . ?
C24 H24A 0.9800 . ?
C24 H24B 0.9800 . ?
C24 H24C 0.9800 . ?
C25 C27 1.530(2) . ?
C25 C28 1.534(2) . ?
C25 C26 1.538(2) . ?
C26 H26A 0.9800 . ?
C26 H26B 0.9800 . ?
C26 H26C 0.9800 . ?
C27 H27A 0.9800 . ?
C27 H27B 0.9800 . ?
C27 H27C 0.9800 . ?
C28 H28A 0.9800 . ?
C28 H28B 0.9800 . ?
C28 H28C 0.9800 . ?
C29 C30 1.346(2) . ?
C29 C34 1.460(2) . ?
C30 C31 1.487(2) . ?
C30 C35 1.529(2) . ?
C31 C32 1.559(3) . ?
C32 C33 1.470(3) . ?
C33 C34 1.344(2) . ?
C33 C39 1.521(3) . ?
C34 H34A 0.9500 . ?
C35 C38 1.535(2) . ?
C35 C36 1.539(2) . ?
C35 C37 1.540(2) . ?
C36 H36A 0.9800 . ?
C36 H36B 0.9800 . ?
C36 H36C 0.9800 . ?
C37 H37A 0.9800 . ?
C37 H37B 0.9800 . ?
C37 H37C 0.9800 . ?
C38 H38A 0.9800 . ?
C38 H38B 0.9800 . ?
C38 H38C 0.9800 . ?
C39 C41 1.525(2) . ?
C39 C42 1.530(3) . ?
C39 C40 1.534(3) . ?
C40 H40A 0.9800 . ?
C40 H40B 0.9800 . ?
C40 H40C 0.9800 . ?
C41 H41A 0.9800 . ?
C41 H41B 0.9800 . ?
C41 H41C 0.9800 . ?
C42 H42A 0.9800 . ?
C42 H42B 0.9800 . ?
C42 H42C 0.9800 . ?
